data_7710745
loop_
_publ_author_name
'Li, Yang'
'Pelzer, Katrin'
'Sechet, Damien'
'Creste, Geordie'
'Matt, Dominique'
'Braunstein, Pierre'
'Armspach, Dominique'

_publ_section_title
;
 A cavity-shaped <i>cis</i>-chelating P,N ligand for highly selective
 nickel-catalysed ethylene dimerisation.
;
_journal_name_full 'Dalton transactions (Cambridge, England : 2003)'
_journal_paper_doi 10.1039/d2dt01553f
_journal_year 2022
_chemical_absolute_configuration rm
_chemical_formula_moiety 'C60 H100 Au Cl N O28 P, C6 H6'
_chemical_formula_sum 'C66 H106 Au Cl N O28 P'
_chemical_formula_weight 1624.90
_space_group_crystal_system monoclinic
_space_group_IT_number 5
_space_group_name_Hall 'C 2y'
_space_group_name_H-M_alt 'C 1 2 1'
_atom_sites_solution_hydrogens geom
_atom_sites_solution_primary direct
_atom_sites_solution_secondary difmap
_audit_creation_method SHELXL-2014/7
_audit_update_record
;
2022-06-27 deposited with the CCDC.	2022-06-28 downloaded from the CCDC.
;
_cell_angle_alpha 90
_cell_angle_beta 93.007(2)
_cell_angle_gamma 90
_cell_formula_units_Z 4
_cell_length_a 38.308(2)
_cell_length_b 14.1787(8)
_cell_length_c 15.4860(9)
_cell_measurement_reflns_used 9538
_cell_measurement_temperature 120(2)
_cell_measurement_theta_max 66.90
_cell_measurement_theta_min 4.35
_cell_volume 8399.8(8)
_computing_cell_refinement 'Bruker SAINT'
_computing_data_collection 'Bruker APEX3'
_computing_data_reduction 'Bruker SAINT'
_computing_molecular_graphics 'Bruker SHELXTL'
_computing_publication_material 'Bruker SHELXTL'
_computing_structure_refinement 'SHELXL-2014/7 (Sheldrick, 2014)'
_computing_structure_solution 'SHELXT 2014/5 (Sheldrick, 2014)'
_diffrn_ambient_temperature 120(2)
_diffrn_measured_fraction_theta_full 0.992
_diffrn_measured_fraction_theta_max 0.992
_diffrn_measurement_device_type 'Bruker PHOTON-III CPAD'
_diffrn_measurement_method '\f and \w scans'
_diffrn_radiation_type CuK\a
_diffrn_radiation_wavelength 1.54178
_diffrn_reflns_av_R_equivalents 0.0684
_diffrn_reflns_av_unetI/netI 0.0434
_diffrn_reflns_Laue_measured_fraction_full 0.992
_diffrn_reflns_Laue_measured_fraction_max 0.992
_diffrn_reflns_limit_h_max 45
_diffrn_reflns_limit_h_min -45
_diffrn_reflns_limit_k_max 16
_diffrn_reflns_limit_k_min -16
_diffrn_reflns_limit_l_max 18
_diffrn_reflns_limit_l_min -18
_diffrn_reflns_number 108770
_diffrn_reflns_point_group_measured_fraction_full 0.978
_diffrn_reflns_point_group_measured_fraction_max 0.978
_diffrn_reflns_theta_full 67.321
_diffrn_reflns_theta_max 67.321
_diffrn_reflns_theta_min 2.310
_diffrn_source 'Cu-ImuS Diamond microfocus tube'
_exptl_absorpt_coefficient_mu 4.367
_exptl_absorpt_correction_T_max 0.7528
_exptl_absorpt_correction_T_min 0.4391
_exptl_absorpt_correction_type multi-scan
_exptl_absorpt_process_details sadabs
_exptl_crystal_colour colourless
_exptl_crystal_density_diffrn 1.285
_exptl_crystal_description prism
_exptl_crystal_F_000 3376
_exptl_crystal_size_max 0.350
_exptl_crystal_size_mid 0.200
_exptl_crystal_size_min 0.150
_platon_squeeze_details
;
 The residual electron density was assigned to one molecule
 and a half of the benzene solvent [269/4 = 67 e per
 asymmetric unit; 1.5 molecule of C6H6 would give 63e].
;
_refine_diff_density_max 1.300
_refine_diff_density_min -0.841
_refine_diff_density_rms 0.095
_refine_ls_abs_structure_details
;
 Flack x determined using 6564 quotients [(I+)-(I-)]/[(I+)+(I-)]
 (Parsons, Flack and Wagner, Acta Cryst. B69 (2013) 249-259).
;
_refine_ls_abs_structure_Flack 0.171(4)
_refine_ls_extinction_method none
_refine_ls_goodness_of_fit_ref 1.149
_refine_ls_hydrogen_treatment constr
_refine_ls_matrix_type full
_refine_ls_number_parameters 901
_refine_ls_number_reflns 14764
_refine_ls_number_restraints 1
_refine_ls_restrained_S_all 1.149
_refine_ls_R_factor_all 0.0430
_refine_ls_R_factor_gt 0.0420
_refine_ls_shift/su_max 0.001
_refine_ls_shift/su_mean 0.000
_refine_ls_structure_factor_coef Fsqd
_refine_ls_weighting_details 'w=1/[\s^2^(Fo^2^)+(0.0309P)^2^+31.8829P] where P=(Fo^2^+2Fc^2^)/3'
_refine_ls_weighting_scheme calc
_refine_ls_wR_factor_gt 0.1002
_refine_ls_wR_factor_ref 0.1012
_reflns_Friedel_coverage 0.888
_reflns_Friedel_fraction_full 0.962
_reflns_Friedel_fraction_max 0.962
_reflns_number_gt 14501
_reflns_number_total 14764
_reflns_threshold_expression 'I > 2\s(I)'
_cod_data_source_file d2dt01553f2.cif
_cod_data_source_block dayl190213
_cod_original_cell_volume 8399.7(8)
_cod_original_sg_symbol_H-M 'C 2'
_cod_database_code 7710745
_shelx_shelxl_version_number 2014/7
_shelx_space_group_comment
;
The symmetry employed for this shelxl refinement is uniquely defined
by the following loop, which should always be used as a source of
symmetry information in preference to the above space-group names.
They are only intended as comments.
;
_shelx_estimated_absorpt_t_min 0.310
_shelx_estimated_absorpt_t_max 0.560
_platon_squeeze_void_probe_radius 1.20

loop_
_space_group_symop_operation_xyz
'x, y, z'
'-x, y, -z'
'x+1/2, y+1/2, z'
'-x+1/2, y+1/2, -z'

loop_
_atom_site_label
_atom_site_type_symbol
_atom_site_fract_x
_atom_site_fract_y
_atom_site_fract_z
_atom_site_U_iso_or_equiv
_atom_site_adp_type
_atom_site_occupancy
_atom_site_site_symmetry_order
_atom_site_calc_flag
_atom_site_refinement_flags_posn
_atom_site_refinement_flags_adp
_atom_site_refinement_flags_occupancy
_atom_site_disorder_assembly
_atom_site_disorder_group
C1 C 0.2926(2) 0.9031(6) 0.1999(5) 0.0380(16) Uani 1 1 d . . . . .
H1 H 0.2959 0.9731 0.1995 0.046 Uiso 1 1 calc R U . . .
C2 C 0.2537(2) 0.8816(6) 0.2088(5) 0.0415(17) Uani 1 1 d . . . . .
H2 H 0.2400 0.9165 0.1623 0.050 Uiso 1 1 calc R U . . .
C3 C 0.24619(18) 0.7773(6) 0.1973(5) 0.0379(16) Uani 1 1 d . . . . .
H3 H 0.2561 0.7421 0.2488 0.045 Uiso 1 1 calc R U . . .
C4 C 0.26180(19) 0.7389(6) 0.1162(4) 0.0361(15) Uani 1 1 d . . . . .
H4 H 0.2495 0.7663 0.0635 0.043 Uiso 1 1 calc R U . . .
C5 C 0.30065(19) 0.7650(5) 0.1188(5) 0.0336(15) Uani 1 1 d . . . . .
H5 H 0.3122 0.7389 0.1731 0.040 Uiso 1 1 calc R U . . .
C6 C 0.32181(19) 0.7364(6) 0.0432(5) 0.0388(17) Uani 1 1 d . . . . .
H6A H 0.3166 0.7796 -0.0060 0.047 Uiso 1 1 calc R U . . .
H6B H 0.3153 0.6717 0.0246 0.047 Uiso 1 1 calc R U . . .
C7 C 0.2130(4) 0.9689(13) 0.2822(10) 0.113(6) Uani 1 1 d . . . . .
H7A H 0.2171 1.0246 0.2466 0.169 Uiso 1 1 calc R U . . .
H7B H 0.2067 0.9890 0.3399 0.169 Uiso 1 1 calc R U . . .
H7C H 0.1938 0.9316 0.2551 0.169 Uiso 1 1 calc R U . . .
C8 C 0.1962(2) 0.6988(7) 0.2475(5) 0.049(2) Uani 1 1 d . . . . .
H8A H 0.2063 0.6371 0.2353 0.074 Uiso 1 1 calc R U . . .
H8B H 0.1707 0.6956 0.2388 0.074 Uiso 1 1 calc R U . . .
H8C H 0.2024 0.7166 0.3076 0.074 Uiso 1 1 calc R U . . .
C11 C 0.25112(19) 0.5886(6) 0.0399(4) 0.040(2) Uani 1 1 d . . . . .
H11 H 0.2447 0.6344 -0.0074 0.049 Uiso 1 1 calc R U . . .
C12 C 0.2212(2) 0.5196(6) 0.0489(5) 0.0434(18) Uani 1 1 d . . . . .
H12 H 0.2184 0.4819 -0.0056 0.052 Uiso 1 1 calc R U . . .
C13 C 0.23055(19) 0.4525(6) 0.1233(5) 0.0390(16) Uani 1 1 d . . . . .
H13 H 0.2317 0.4889 0.1787 0.047 Uiso 1 1 calc R U . . .
C14 C 0.2656(2) 0.4065(6) 0.1116(5) 0.0391(16) Uani 1 1 d . . . . .
H14 H 0.2628 0.3557 0.0671 0.047 Uiso 1 1 calc R U . . .
C15 C 0.2939(2) 0.4745(6) 0.0854(5) 0.0401(18) Uani 1 1 d . . . . .
H15 H 0.3014 0.5130 0.1372 0.048 Uiso 1 1 calc R U . . .
C16 C 0.3255(2) 0.4268(7) 0.0529(5) 0.0439(19) Uani 1 1 d . . . . .
H16A H 0.3420 0.4748 0.0328 0.053 Uiso 1 1 calc R U . . .
H16B H 0.3375 0.3905 0.1003 0.053 Uiso 1 1 calc R U . . .
C17 C 0.1685(3) 0.5774(8) -0.0124(7) 0.077(3) Uani 1 1 d . . . . .
H17A H 0.1792 0.6249 -0.0487 0.116 Uiso 1 1 calc R U . . .
H17B H 0.1453 0.5989 0.0025 0.116 Uiso 1 1 calc R U . . .
H17C H 0.1664 0.5177 -0.0440 0.116 Uiso 1 1 calc R U . . .
C18 C 0.1781(2) 0.3994(7) 0.1859(7) 0.058(2) Uani 1 1 d . . . . .
H18A H 0.1885 0.4133 0.2437 0.087 Uiso 1 1 calc R U . . .
H18B H 0.1626 0.3447 0.1890 0.087 Uiso 1 1 calc R U . . .
H18C H 0.1646 0.4541 0.1645 0.087 Uiso 1 1 calc R U . . .
C19 C 0.3440(2) 0.3134(7) -0.0444(6) 0.057(2) Uani 1 1 d . . . . .
H19A H 0.3614 0.3562 -0.0670 0.086 Uiso 1 1 calc R U . . .
H19B H 0.3356 0.2702 -0.0903 0.086 Uiso 1 1 calc R U . . .
H19C H 0.3547 0.2770 0.0039 0.086 Uiso 1 1 calc R U . . .
C21 C 0.2775(2) 0.2675(7) 0.2011(5) 0.0467(19) Uani 1 1 d . . . . .
H21 H 0.2596 0.2420 0.1579 0.056 Uiso 1 1 calc R U . . .
C22 C 0.2661(2) 0.2434(7) 0.2920(6) 0.052(2) Uani 1 1 d . . . . .
H22 H 0.2615 0.1741 0.2944 0.062 Uiso 1 1 calc R U . . .
C23 C 0.2949(2) 0.2667(6) 0.3601(5) 0.0422(17) Uani 1 1 d . . . . .
H23 H 0.2968 0.3369 0.3648 0.051 Uiso 1 1 calc R U . . .
C24 C 0.3300(2) 0.2286(5) 0.3384(5) 0.0375(16) Uani 1 1 d . . . . .
H24 H 0.3304 0.1583 0.3436 0.045 Uiso 1 1 calc R U . . .
C25 C 0.3380(2) 0.2589(5) 0.2453(5) 0.0372(16) Uani 1 1 d . . . . .
H25 H 0.3384 0.3294 0.2432 0.045 Uiso 1 1 calc R U . . .
C26 C 0.3717(2) 0.2234(5) 0.2134(5) 0.0378(16) Uani 1 1 d . . . . .
H26A H 0.3729 0.2389 0.1512 0.045 Uiso 1 1 calc R U . . .
H26B H 0.3914 0.2558 0.2450 0.045 Uiso 1 1 calc R U . . .
C27 C 0.2089(3) 0.2450(11) 0.3469(10) 0.093(4) Uani 1 1 d . . . . .
H27A H 0.2025 0.1879 0.3143 0.139 Uiso 1 1 calc R U . . .
H27B H 0.1886 0.2866 0.3490 0.139 Uiso 1 1 calc R U . . .
H27C H 0.2170 0.2278 0.4059 0.139 Uiso 1 1 calc R U . . .
C28 C 0.2816(3) 0.3007(8) 0.5054(6) 0.060(2) Uani 1 1 d . . . . .
H28A H 0.3048 0.3197 0.5289 0.090 Uiso 1 1 calc R U . . .
H28B H 0.2681 0.2753 0.5521 0.090 Uiso 1 1 calc R U . . .
H28C H 0.2695 0.3557 0.4798 0.090 Uiso 1 1 calc R U . . .
C29 C 0.4093(2) 0.0954(8) 0.2021(6) 0.059(2) Uani 1 1 d . . . . .
H29A H 0.4129 0.1133 0.1421 0.089 Uiso 1 1 calc R U . . .
H29B H 0.4113 0.0268 0.2082 0.089 Uiso 1 1 calc R U . . .
H29C H 0.4270 0.1260 0.2406 0.089 Uiso 1 1 calc R U . . .
C31 C 0.3829(2) 0.2140(5) 0.4337(5) 0.0377(16) Uani 1 1 d . . . . .
H31 H 0.3774 0.1458 0.4237 0.045 Uiso 1 1 calc R U . . .
C32 C 0.3875(2) 0.2327(6) 0.5311(5) 0.0388(16) Uani 1 1 d . . . . .
H32 H 0.4080 0.1952 0.5549 0.047 Uiso 1 1 calc R U . . .
C33 C 0.3949(2) 0.3354(6) 0.5469(5) 0.0385(16) Uani 1 1 d . . . . .
H33 H 0.3734 0.3726 0.5305 0.046 Uiso 1 1 calc R U . . .
C34 C 0.42514(18) 0.3712(5) 0.4943(4) 0.0321(14) Uani 1 1 d . . . . .
H34 H 0.4479 0.3518 0.5237 0.038 Uiso 1 1 calc R U . . .
C35 C 0.4234(2) 0.3342(6) 0.4008(5) 0.0390(17) Uani 1 1 d . . . . .
H35 H 0.4045 0.3695 0.3674 0.047 Uiso 1 1 calc R U . . .
C36 C 0.4570(2) 0.3485(7) 0.3566(6) 0.051(2) Uani 1 1 d . . . . .
H36A H 0.4549 0.3165 0.2998 0.061 Uiso 1 1 calc R U . . .
H36B H 0.4596 0.4168 0.3453 0.061 Uiso 1 1 calc R U . . .
C37 C 0.3553(3) 0.1161(9) 0.5965(7) 0.071(3) Uani 1 1 d . . . . .
H37A H 0.3535 0.0785 0.5434 0.107 Uiso 1 1 calc R U . . .
H37B H 0.3346 0.1060 0.6297 0.107 Uiso 1 1 calc R U . . .
H37C H 0.3762 0.0970 0.6313 0.107 Uiso 1 1 calc R U . . .
C38 C 0.3773(3) 0.3962(9) 0.6816(7) 0.080(4) Uani 1 1 d . . . . .
H38A H 0.3765 0.4634 0.6668 0.120 Uiso 1 1 calc R U . . .
H38B H 0.3824 0.3891 0.7439 0.120 Uiso 1 1 calc R U . . .
H38C H 0.3548 0.3669 0.6655 0.120 Uiso 1 1 calc R U . . .
C39 C 0.4957(4) 0.2236(13) 0.3840(18) 0.160(10) Uani 1 1 d . . . . .
H39A H 0.4767 0.1831 0.4022 0.240 Uiso 1 1 calc R U . . .
H39B H 0.5175 0.2066 0.4163 0.240 Uiso 1 1 calc R U . . .
H39C H 0.4986 0.2150 0.3220 0.240 Uiso 1 1 calc R U . . .
C41 C 0.45327(17) 0.5257(5) 0.5116(5) 0.0331(15) Uani 1 1 d . . . . .
H41 H 0.4719 0.4839 0.5381 0.040 Uiso 1 1 calc R U . . .
C42 C 0.44565(14) 0.6043(9) 0.5749(3) 0.0368(13) Uani 1 1 d . . . . .
H42 H 0.4677 0.6400 0.5892 0.044 Uiso 1 1 calc R U . . .
C43 C 0.41843(17) 0.6721(5) 0.5352(5) 0.0358(16) Uani 1 1 d . . . . .
H43 H 0.3955 0.6388 0.5253 0.043 Uiso 1 1 calc R U . . .
C44 C 0.43115(17) 0.7072(5) 0.4495(5) 0.0323(15) Uani 1 1 d . . . . .
H44 H 0.4525 0.7471 0.4605 0.039 Uiso 1 1 calc R U . . .
C45 C 0.43990(17) 0.6251(5) 0.3908(4) 0.0336(18) Uani 1 1 d . . . . .
H45 H 0.4183 0.5877 0.3761 0.040 Uiso 1 1 calc R U . . .
C46 C 0.45579(18) 0.6579(6) 0.3085(5) 0.0385(16) Uani 1 1 d . . . . .
H46A H 0.4653 0.6032 0.2777 0.046 Uiso 1 1 calc R U . . .
H46B H 0.4376 0.6880 0.2699 0.046 Uiso 1 1 calc R U . . .
C47 C 0.4575(2) 0.5173(8) 0.7041(5) 0.053(2) Uani 1 1 d . . . . .
H47A H 0.4621 0.4574 0.6753 0.079 Uiso 1 1 calc R U . . .
H47B H 0.4486 0.5049 0.7611 0.079 Uiso 1 1 calc R U . . .
H47C H 0.4793 0.5536 0.7109 0.079 Uiso 1 1 calc R U . . .
C48 C 0.3789(2) 0.7648(8) 0.6102(6) 0.062(3) Uani 1 1 d . . . . .
H48A H 0.3650 0.7740 0.5558 0.093 Uiso 1 1 calc R U . . .
H48B H 0.3771 0.8212 0.6464 0.093 Uiso 1 1 calc R U . . .
H48C H 0.3699 0.7101 0.6408 0.093 Uiso 1 1 calc R U . . .
C49 C 0.4973(3) 0.7623(9) 0.2572(10) 0.092(4) Uani 1 1 d . . . . .
H49A H 0.5011 0.7124 0.2149 0.138 Uiso 1 1 calc R U . . .
H49B H 0.5197 0.7921 0.2741 0.138 Uiso 1 1 calc R U . . .
H49C H 0.4813 0.8096 0.2314 0.138 Uiso 1 1 calc R U . . .
C51 C 0.41323(19) 0.8495(5) 0.3707(6) 0.0371(17) Uani 1 1 d . . . . .
H51 H 0.4385 0.8615 0.3866 0.044 Uiso 1 1 calc R U . . .
C52 C 0.3918(2) 0.9305(6) 0.4047(6) 0.0471(19) Uani 1 1 d . . . . .
H52 H 0.3989 0.9905 0.3766 0.057 Uiso 1 1 calc R U . . .
C53 C 0.3535(2) 0.9113(6) 0.3800(6) 0.044(2) Uani 1 1 d . . . . .
H53 H 0.3456 0.8535 0.4103 0.052 Uiso 1 1 calc R U . . .
C54 C 0.34768(19) 0.8993(5) 0.2826(5) 0.0393(17) Uani 1 1 d . . . . .
H54 H 0.3495 0.9622 0.2540 0.047 Uiso 1 1 calc R U . . .
C55 C 0.37317(18) 0.8312(5) 0.2440(5) 0.0359(15) Uani 1 1 d . . . . .
H55 H 0.3661 0.7649 0.2563 0.043 Uiso 1 1 calc R U . . .
C56 C 0.37746(19) 0.8433(5) 0.1455(5) 0.0381(16) Uani 1 1 d . . . . .
H56A H 0.4017 0.8643 0.1375 0.046 Uiso 1 1 calc R U . . .
H56B H 0.3618 0.8951 0.1249 0.046 Uiso 1 1 calc R U . . .
C57 C 0.4295(3) 0.9707(9) 0.5248(9) 0.081(4) Uani 1 1 d . . . . .
H57A H 0.4453 0.9163 0.5265 0.122 Uiso 1 1 calc R U . . .
H57B H 0.4283 0.9971 0.5830 0.122 Uiso 1 1 calc R U . . .
H57C H 0.4382 1.0187 0.4858 0.122 Uiso 1 1 calc R U . . .
C58 C 0.3048(3) 0.9673(8) 0.4530(7) 0.060(2) Uani 1 1 d . . . . .
H58A H 0.2884 0.9288 0.4173 0.090 Uiso 1 1 calc R U . . .
H58B H 0.2930 1.0248 0.4710 0.090 Uiso 1 1 calc R U . . .
H58C H 0.3128 0.9313 0.5043 0.090 Uiso 1 1 calc R U . . .
C60 C 0.3896(2) 0.7750(7) -0.0255(5) 0.048(2) Uani 1 1 d . . . . .
C61 C 0.4033(3) 0.8631(9) -0.0383(7) 0.067(3) Uani 1 1 d . . . . .
H61 H 0.4026 0.9090 0.0062 0.080 Uiso 1 1 calc R U . . .
C62 C 0.4181(3) 0.8858(12) -0.1151(9) 0.091(4) Uani 1 1 d . . . . .
H62 H 0.4282 0.9464 -0.1222 0.110 Uiso 1 1 calc R U . . .
C63 C 0.4184(3) 0.8221(12) -0.1803(8) 0.086(4) Uani 1 1 d . . . . .
H63 H 0.4274 0.8393 -0.2342 0.103 Uiso 1 1 calc R U . . .
C64 C 0.4055(3) 0.7316(10) -0.1684(7) 0.071(3) Uani 1 1 d . . . . .
H64 H 0.4072 0.6854 -0.2124 0.086 Uiso 1 1 calc R U . . .
C65 C 0.3901(2) 0.7088(9) -0.0911(6) 0.057(3) Uani 1 1 d . . . . .
C66 C 0.3454(3) 0.6003(16) -0.1361(5) 0.086(3) Uani 1 1 d . . . . .
H66A H 0.3301 0.6557 -0.1383 0.128 Uiso 1 1 calc R U . . .
H66B H 0.3324 0.5457 -0.1159 0.128 Uiso 1 1 calc R U . . .
H66C H 0.3534 0.5874 -0.1939 0.128 Uiso 1 1 calc R U . . .
C67 C 0.4023(4) 0.5445(11) -0.0760(9) 0.087(4) Uani 1 1 d . . . . .
H67A H 0.4114 0.5388 -0.1337 0.131 Uiso 1 1 calc R U . . .
H67B H 0.3920 0.4842 -0.0594 0.131 Uiso 1 1 calc R U . . .
H67C H 0.4214 0.5611 -0.0342 0.131 Uiso 1 1 calc R U . . .
C68 C 0.3226(3) 0.5465(9) 0.3371(6) 0.073(3) Uani 1 1 d . . . . .
H68 H 0.3361 0.5428 0.2875 0.088 Uiso 1 1 calc R U . . .
C69 C 0.2875(3) 0.5585(9) 0.3278(7) 0.075(3) Uani 1 1 d . . . . .
H69 H 0.2760 0.5546 0.2721 0.090 Uiso 1 1 calc R U . . .
C70 C 0.2683(2) 0.5764(9) 0.3996(8) 0.079(4) Uani 1 1 d . . . . .
H70 H 0.2440 0.5892 0.3929 0.095 Uiso 1 1 calc R U . . .
C71 C 0.2844(3) 0.5754(10) 0.4784(8) 0.088(4) Uani 1 1 d . . . . .
H71 H 0.2717 0.5894 0.5278 0.106 Uiso 1 1 calc R U . . .
C72 C 0.3205(3) 0.5536(11) 0.4882(8) 0.088(4) Uani 1 1 d . . . . .
H72 H 0.3319 0.5486 0.5440 0.105 Uiso 1 1 calc R U . . .
C73 C 0.3382(3) 0.5401(8) 0.4162(7) 0.069(3) Uani 1 1 d . . . . .
H73 H 0.3625 0.5257 0.4219 0.083 Uiso 1 1 calc R U . . .
N1 N 0.3754(2) 0.6183(8) -0.0768(4) 0.061(2) Uani 1 1 d . . . . .
O1 O 0.31198(12) 0.8651(3) 0.2707(3) 0.0340(10) Uani 1 1 d . . . . .
O2 O 0.24316(18) 0.9144(5) 0.2892(5) 0.0586(19) Uani 1 1 d . . . . .
O3 O 0.20933(14) 0.7666(5) 0.1915(4) 0.0499(14) Uani 1 1 d . . . . .
O4 O 0.25670(13) 0.6385(3) 0.1184(3) 0.0377(12) Uani 1 1 d . . . . .
O5 O 0.30296(13) 0.8663(4) 0.1217(3) 0.0362(11) Uani 1 1 d . . . . .
O12 O 0.18939(14) 0.5644(4) 0.0629(4) 0.0504(14) Uani 1 1 d . . . . .
O13 O 0.20504(14) 0.3793(4) 0.1287(4) 0.0452(13) Uani 1 1 d . . . . .
O14 O 0.27819(14) 0.3647(4) 0.1934(3) 0.0419(12) Uani 1 1 d . . . . .
O15 O 0.28099(14) 0.5381(4) 0.0180(3) 0.0422(12) Uani 1 1 d . . . . .
O16 O 0.31566(15) 0.3662(5) -0.0153(4) 0.0569(16) Uani 1 1 d . . . . .
O22 O 0.23512(18) 0.2908(7) 0.3074(5) 0.071(2) Uani 1 1 d . . . . .
O23 O 0.28516(16) 0.2308(5) 0.4412(4) 0.0509(14) Uani 1 1 d . . . . .
O24 O 0.35500(14) 0.2700(4) 0.3988(3) 0.0353(12) Uani 1 1 d . . . . .
O25 O 0.30992(15) 0.2261(4) 0.1860(3) 0.0451(12) Uani 1 1 d . . . . .
O26 O 0.37538(14) 0.1246(4) 0.2246(4) 0.0461(14) Uani 1 1 d . . . . .
O32 O 0.35774(14) 0.2075(4) 0.5762(4) 0.0456(13) Uani 1 1 d . . . . .
O33 O 0.40429(17) 0.3512(5) 0.6356(3) 0.0551(15) Uani 1 1 d . . . . .
O34 O 0.42261(11) 0.4721(4) 0.4950(3) 0.0339(10) Uani 1 1 d . . . . .
O35 O 0.41491(13) 0.2357(4) 0.3972(3) 0.0398(11) Uani 1 1 d . . . . .
O36 O 0.48769(19) 0.3169(6) 0.4001(6) 0.077(2) Uani 1 1 d . . . . .
O42 O 0.43230(13) 0.5699(4) 0.6530(3) 0.0448(14) Uani 1 1 d . . . . .
O43 O 0.41461(14) 0.7491(4) 0.5922(4) 0.0487(14) Uani 1 1 d . . . . .
O44 O 0.40345(12) 0.7642(3) 0.4086(3) 0.0358(11) Uani 1 1 d . . . . .
O45 O 0.46533(11) 0.5661(3) 0.4346(3) 0.0314(10) Uani 1 1 d . . . . .
O46 O 0.48296(15) 0.7236(5) 0.3295(4) 0.0566(15) Uani 1 1 d . . . . .
O52 O 0.39528(17) 0.9412(5) 0.4940(5) 0.0628(18) Uani 1 1 d . . . . .
O53 O 0.33353(15) 0.9914(4) 0.4051(4) 0.0474(13) Uani 1 1 d . . . . .
O55 O 0.40857(12) 0.8476(3) 0.2790(3) 0.0382(11) Uani 1 1 d . . . . .
P1 P 0.36872(5) 0.74074(13) 0.07425(11) 0.0321(4) Uani 1 1 d . . . . .
Cl1 Cl 0.40443(5) 0.46823(13) 0.20004(12) 0.0446(4) Uani 1 1 d . . . . .
Au1 Au 0.38722(2) 0.60697(3) 0.13731(2) 0.03841(9) Uani 1 1 d . . . . .

loop_
_atom_site_aniso_label
_atom_site_aniso_U_11
_atom_site_aniso_U_22
_atom_site_aniso_U_33
_atom_site_aniso_U_23
_atom_site_aniso_U_13
_atom_site_aniso_U_12
C1 0.037(4) 0.036(4) 0.041(4) 0.008(3) 0.004(3) 0.012(3)
C2 0.036(4) 0.051(5) 0.038(4) 0.003(3) -0.005(3) 0.013(3)
C3 0.026(3) 0.053(5) 0.035(4) 0.007(3) 0.000(3) 0.007(3)
C4 0.036(4) 0.046(4) 0.027(3) 0.005(3) 0.001(3) -0.002(3)
C5 0.033(4) 0.038(4) 0.030(4) -0.002(3) 0.000(3) 0.003(3)
C6 0.035(4) 0.049(5) 0.032(4) 0.002(3) 0.000(3) 0.005(3)
C7 0.109(11) 0.136(14) 0.098(10) -0.017(10) 0.042(9) 0.058(10)
C8 0.046(4) 0.067(6) 0.035(4) -0.002(4) 0.003(3) -0.010(4)
C11 0.043(4) 0.056(6) 0.023(3) -0.004(3) 0.001(2) -0.002(3)
C12 0.047(4) 0.047(5) 0.036(4) -0.012(3) 0.000(3) -0.009(4)
C13 0.038(4) 0.040(4) 0.039(4) -0.007(3) 0.002(3) -0.013(3)
C14 0.040(4) 0.048(5) 0.029(4) -0.008(3) -0.007(3) -0.001(3)
C15 0.037(4) 0.049(5) 0.033(4) -0.009(3) -0.005(3) -0.002(3)
C16 0.045(4) 0.053(5) 0.033(4) -0.001(4) 0.000(3) -0.003(4)
C17 0.079(7) 0.081(9) 0.070(6) -0.010(5) -0.018(5) 0.030(6)
C18 0.042(5) 0.059(6) 0.073(6) 0.002(5) 0.008(4) -0.012(4)
C19 0.057(5) 0.056(5) 0.057(5) -0.019(4) -0.010(4) 0.017(4)
C21 0.039(4) 0.064(6) 0.036(4) -0.005(4) -0.004(3) -0.009(4)
C22 0.050(5) 0.054(5) 0.052(5) 0.001(4) 0.005(4) -0.011(4)
C23 0.044(4) 0.048(4) 0.035(4) 0.004(3) 0.002(3) -0.012(3)
C24 0.046(4) 0.030(4) 0.036(4) 0.004(3) 0.002(3) -0.002(3)
C25 0.048(4) 0.026(4) 0.036(4) -0.004(3) -0.008(3) -0.009(3)
C26 0.043(4) 0.034(4) 0.035(4) -0.001(3) -0.001(3) -0.007(3)
C27 0.060(7) 0.098(10) 0.122(11) 0.042(9) 0.021(7) -0.007(6)
C28 0.068(6) 0.071(6) 0.042(5) 0.005(4) 0.012(4) 0.012(5)
C29 0.063(5) 0.045(6) 0.072(5) -0.009(5) 0.011(4) -0.006(5)
C31 0.044(4) 0.032(4) 0.038(4) -0.007(3) 0.005(3) 0.005(3)
C32 0.037(4) 0.045(4) 0.034(4) -0.001(3) 0.001(3) 0.003(3)
C33 0.041(4) 0.043(4) 0.031(4) -0.005(3) 0.007(3) 0.002(3)
C34 0.034(3) 0.034(4) 0.028(3) -0.004(3) -0.001(3) 0.004(3)
C35 0.040(4) 0.042(4) 0.036(4) -0.005(3) 0.003(3) 0.010(3)
C36 0.039(4) 0.067(6) 0.046(5) -0.016(4) 0.007(3) 0.008(4)
C37 0.073(6) 0.062(6) 0.082(6) -0.038(6) 0.036(5) -0.051(6)
C38 0.089(8) 0.100(9) 0.055(6) -0.036(6) 0.039(6) -0.044(7)
C39 0.079(10) 0.096(12) 0.30(3) -0.034(16) -0.023(14) 0.032(9)
C41 0.021(3) 0.042(4) 0.036(4) -0.002(3) 0.002(3) -0.002(3)
C42 0.025(3) 0.060(4) 0.025(3) -0.006(5) -0.001(2) -0.009(5)
C43 0.024(3) 0.044(4) 0.040(4) -0.018(3) 0.001(3) 0.001(3)
C44 0.020(3) 0.037(4) 0.039(4) -0.006(3) -0.004(3) 0.005(3)
C45 0.026(3) 0.041(5) 0.033(3) -0.002(3) 0.002(2) -0.002(3)
C46 0.028(3) 0.046(4) 0.042(4) 0.007(3) 0.002(3) 0.006(3)
C47 0.042(4) 0.084(7) 0.032(4) 0.005(4) 0.001(3) -0.010(4)
C48 0.053(5) 0.091(8) 0.042(5) -0.023(5) 0.002(4) 0.026(5)
C49 0.071(7) 0.071(8) 0.138(11) 0.025(7) 0.053(8) -0.011(6)
C51 0.030(4) 0.022(3) 0.059(5) -0.009(3) -0.005(3) -0.001(3)
C52 0.045(4) 0.038(4) 0.058(5) -0.018(4) -0.009(4) 0.003(3)
C53 0.043(4) 0.041(5) 0.045(5) -0.011(4) -0.004(3) 0.011(4)
C54 0.035(4) 0.034(4) 0.049(4) -0.009(3) 0.005(3) -0.004(3)
C55 0.031(3) 0.039(4) 0.038(4) -0.004(3) 0.000(3) 0.002(3)
C56 0.034(4) 0.037(4) 0.044(4) 0.009(3) 0.004(3) -0.002(3)
C57 0.063(6) 0.074(7) 0.103(9) -0.046(7) -0.030(6) 0.003(5)
C58 0.048(5) 0.069(6) 0.064(6) -0.016(5) 0.006(4) 0.013(5)
C60 0.032(4) 0.070(6) 0.042(4) 0.014(4) 0.006(3) 0.002(4)
C61 0.057(6) 0.087(8) 0.058(6) 0.018(5) 0.014(5) -0.013(5)
C62 0.064(7) 0.122(12) 0.090(9) 0.055(9) 0.023(6) -0.009(7)
C63 0.053(6) 0.145(13) 0.061(7) 0.024(8) 0.029(5) 0.016(7)
C64 0.050(5) 0.113(9) 0.053(5) 0.029(6) 0.020(4) 0.032(6)
C65 0.038(5) 0.091(8) 0.041(5) 0.004(5) 0.008(4) 0.017(5)
C66 0.102(7) 0.117(10) 0.037(4) -0.014(8) 0.001(4) 0.015(11)
C67 0.096(10) 0.093(9) 0.076(8) -0.004(7) 0.034(7) 0.030(8)
C68 0.074(7) 0.101(9) 0.045(5) 0.013(5) 0.016(5) 0.039(6)
C69 0.066(6) 0.096(8) 0.063(6) -0.027(6) -0.010(5) -0.002(6)
C70 0.032(4) 0.121(12) 0.084(7) 0.041(7) -0.003(4) 0.008(5)
C71 0.081(8) 0.109(12) 0.077(7) -0.011(6) 0.029(6) -0.013(7)
C72 0.055(6) 0.144(12) 0.063(7) 0.013(7) -0.005(5) -0.012(7)
C73 0.060(6) 0.075(7) 0.074(7) -0.011(5) 0.011(5) -0.018(5)
N1 0.070(4) 0.076(6) 0.037(3) -0.012(4) 0.013(3) 0.013(5)
O1 0.031(2) 0.036(3) 0.034(2) 0.003(2) -0.0040(19) 0.008(2)
O2 0.049(4) 0.071(5) 0.056(4) -0.017(3) 0.004(3) 0.023(3)
O3 0.034(3) 0.069(4) 0.048(3) 0.008(3) 0.006(2) 0.001(3)
O4 0.040(3) 0.048(3) 0.024(2) -0.0008(19) -0.0018(19) -0.006(2)
O5 0.039(3) 0.036(3) 0.034(2) 0.006(2) 0.000(2) 0.005(2)
O12 0.035(3) 0.068(4) 0.048(3) -0.008(3) -0.004(2) 0.003(2)
O13 0.038(3) 0.050(3) 0.047(3) -0.007(3) -0.003(2) -0.010(2)
O14 0.045(3) 0.049(3) 0.031(3) -0.005(2) -0.002(2) -0.007(3)
O15 0.043(3) 0.057(3) 0.026(2) -0.002(2) 0.002(2) 0.001(2)
O16 0.043(3) 0.077(4) 0.050(3) -0.027(3) -0.009(3) 0.011(3)
O22 0.034(3) 0.112(7) 0.069(5) 0.005(4) 0.010(3) -0.013(4)
O23 0.055(4) 0.057(4) 0.041(3) 0.009(3) 0.009(3) -0.006(3)
O24 0.041(3) 0.032(3) 0.033(3) -0.007(2) 0.001(2) 0.001(2)
O25 0.054(3) 0.042(3) 0.039(3) -0.009(2) -0.003(2) -0.007(2)
O26 0.051(3) 0.033(4) 0.054(3) -0.008(2) 0.009(2) -0.004(2)
O32 0.043(3) 0.050(3) 0.044(3) 0.004(2) 0.010(2) -0.005(2)
O33 0.066(4) 0.070(4) 0.030(3) -0.008(3) 0.008(2) -0.022(3)
O34 0.022(2) 0.044(3) 0.036(3) -0.005(2) 0.0012(19) -0.001(2)
O35 0.041(3) 0.039(3) 0.040(3) -0.008(2) 0.008(2) 0.007(2)
O36 0.059(4) 0.080(5) 0.095(6) -0.017(4) 0.013(4) 0.012(4)
O42 0.032(2) 0.076(4) 0.027(2) 0.000(2) 0.0053(19) 0.001(2)
O43 0.038(3) 0.063(4) 0.044(3) -0.021(3) -0.003(2) 0.009(3)
O44 0.027(2) 0.036(3) 0.043(3) -0.011(2) -0.007(2) 0.005(2)
O45 0.021(2) 0.043(2) 0.030(2) 0.0003(19) 0.0039(18) 0.0024(18)
O46 0.038(3) 0.055(4) 0.078(4) 0.013(3) 0.013(3) -0.007(3)
O52 0.059(4) 0.058(4) 0.068(4) -0.036(3) -0.023(3) 0.010(3)
O53 0.051(3) 0.038(3) 0.052(3) -0.011(2) 0.002(3) 0.015(3)
O55 0.030(2) 0.030(3) 0.054(3) -0.005(2) -0.001(2) -0.004(2)
P1 0.0315(8) 0.0360(9) 0.0291(8) 0.0022(7) 0.0054(7) 0.0035(7)
Cl1 0.0540(11) 0.0347(9) 0.0441(10) 0.0006(8) -0.0072(8) 0.0021(8)
Au1 0.03927(14) 0.04404(15) 0.03215(14) -0.00287(16) 0.00386(9) 0.00255(17)

loop_
_atom_type_symbol
_atom_type_description
_atom_type_scat_dispersion_real
_atom_type_scat_dispersion_imag
_atom_type_scat_source
C C 0.0181 0.0091 'International Tables Vol C Tables 4.2.6.8 and 6.1.1.4'
H H 0.0000 0.0000 'International Tables Vol C Tables 4.2.6.8 and 6.1.1.4'
N N 0.0311 0.0180 'International Tables Vol C Tables 4.2.6.8 and 6.1.1.4'
O O 0.0492 0.0322 'International Tables Vol C Tables 4.2.6.8 and 6.1.1.4'
P P 0.2955 0.4335 'International Tables Vol C Tables 4.2.6.8 and 6.1.1.4'
Cl Cl 0.3639 0.7018 'International Tables Vol C Tables 4.2.6.8 and 6.1.1.4'
Au Au -4.4197 7.2980 'International Tables Vol C Tables 4.2.6.8 and 6.1.1.4'

loop_
_geom_angle_atom_site_label_1
_geom_angle_atom_site_label_2
_geom_angle_atom_site_label_3
_geom_angle
_geom_angle_site_symmetry_1
_geom_angle_site_symmetry_3
_geom_angle_publ_flag
O5 C1 O1 111.8(6) . . ?
O5 C1 C2 109.0(7) . . ?
O1 C1 C2 109.3(6) . . ?
O5 C1 H1 108.9 . . ?
O1 C1 H1 108.9 . . ?
C2 C1 H1 108.9 . . ?
O2 C2 C3 111.5(7) . . ?
O2 C2 C1 109.8(7) . . ?
C3 C2 C1 111.3(6) . . ?
O2 C2 H2 108.1 . . ?
C3 C2 H2 108.1 . . ?
C1 C2 H2 108.1 . . ?
O3 C3 C2 107.1(6) . . ?
O3 C3 C4 110.1(6) . . ?
C2 C3 C4 111.6(6) . . ?
O3 C3 H3 109.4 . . ?
C2 C3 H3 109.4 . . ?
C4 C3 H3 109.4 . . ?
O4 C4 C3 106.0(6) . . ?
O4 C4 C5 111.8(6) . . ?
C3 C4 C5 108.4(6) . . ?
O4 C4 H4 110.2 . . ?
C3 C4 H4 110.2 . . ?
C5 C4 H4 110.2 . . ?
O5 C5 C6 104.9(6) . . ?
O5 C5 C4 107.5(6) . . ?
C6 C5 C4 118.3(6) . . ?
O5 C5 H5 108.6 . . ?
C6 C5 H5 108.6 . . ?
C4 C5 H5 108.6 . . ?
C5 C6 P1 110.2(5) . . ?
C5 C6 H6A 109.6 . . ?
P1 C6 H6A 109.6 . . ?
C5 C6 H6B 109.6 . . ?
P1 C6 H6B 109.6 . . ?
H6A C6 H6B 108.1 . . ?
O2 C7 H7A 109.5 . . ?
O2 C7 H7B 109.5 . . ?
H7A C7 H7B 109.5 . . ?
O2 C7 H7C 109.5 . . ?
H7A C7 H7C 109.5 . . ?
H7B C7 H7C 109.5 . . ?
O3 C8 H8A 109.5 . . ?
O3 C8 H8B 109.5 . . ?
H8A C8 H8B 109.5 . . ?
O3 C8 H8C 109.5 . . ?
H8A C8 H8C 109.5 . . ?
H8B C8 H8C 109.5 . . ?
O15 C11 O4 112.0(6) . . ?
O15 C11 C12 108.7(7) . . ?
O4 C11 C12 108.9(6) . . ?
O15 C11 H11 109.1 . . ?
O4 C11 H11 109.1 . . ?
C12 C11 H11 109.1 . . ?
O12 C12 C11 112.9(7) . . ?
O12 C12 C13 109.8(6) . . ?
C11 C12 C13 108.9(6) . . ?
O12 C12 H12 108.4 . . ?
C11 C12 H12 108.4 . . ?
C13 C12 H12 108.4 . . ?
O13 C13 C14 107.9(6) . . ?
O13 C13 C12 111.3(6) . . ?
C14 C13 C12 110.8(6) . . ?
O13 C13 H13 108.9 . . ?
C14 C13 H13 108.9 . . ?
C12 C13 H13 108.9 . . ?
O14 C14 C13 109.1(6) . . ?
O14 C14 C15 106.5(6) . . ?
C13 C14 C15 114.0(7) . . ?
O14 C14 H14 109.1 . . ?
C13 C14 H14 109.1 . . ?
C15 C14 H14 109.1 . . ?
O15 C15 C16 106.9(6) . . ?
O15 C15 C14 111.6(6) . . ?
C16 C15 C14 113.8(7) . . ?
O15 C15 H15 108.1 . . ?
C16 C15 H15 108.1 . . ?
C14 C15 H15 108.1 . . ?
O16 C16 C15 109.9(7) . . ?
O16 C16 H16A 109.7 . . ?
C15 C16 H16A 109.7 . . ?
O16 C16 H16B 109.7 . . ?
C15 C16 H16B 109.7 . . ?
H16A C16 H16B 108.2 . . ?
O12 C17 H17A 109.5 . . ?
O12 C17 H17B 109.5 . . ?
H17A C17 H17B 109.5 . . ?
O12 C17 H17C 109.5 . . ?
H17A C17 H17C 109.5 . . ?
H17B C17 H17C 109.5 . . ?
O13 C18 H18A 109.5 . . ?
O13 C18 H18B 109.5 . . ?
H18A C18 H18B 109.5 . . ?
O13 C18 H18C 109.5 . . ?
H18A C18 H18C 109.5 . . ?
H18B C18 H18C 109.5 . . ?
O16 C19 H19A 109.5 . . ?
O16 C19 H19B 109.5 . . ?
H19A C19 H19B 109.5 . . ?
O16 C19 H19C 109.5 . . ?
H19A C19 H19C 109.5 . . ?
H19B C19 H19C 109.5 . . ?
O14 C21 O25 112.3(7) . . ?
O14 C21 C22 108.1(7) . . ?
O25 C21 C22 110.8(7) . . ?
O14 C21 H21 108.5 . . ?
O25 C21 H21 108.5 . . ?
C22 C21 H21 108.5 . . ?
O22 C22 C23 111.7(8) . . ?
O22 C22 C21 109.5(8) . . ?
C23 C22 C21 111.0(7) . . ?
O22 C22 H22 108.2 . . ?
C23 C22 H22 108.2 . . ?
C21 C22 H22 108.2 . . ?
O23 C23 C24 110.3(7) . . ?
O23 C23 C22 108.7(6) . . ?
C24 C23 C22 113.0(7) . . ?
O23 C23 H23 108.2 . . ?
C24 C23 H23 108.2 . . ?
C22 C23 H23 108.2 . . ?
O24 C24 C23 106.4(6) . . ?
O24 C24 C25 109.7(6) . . ?
C23 C24 C25 109.3(6) . . ?
O24 C24 H24 110.4 . . ?
C23 C24 H24 110.4 . . ?
C25 C24 H24 110.4 . . ?
O25 C25 C26 107.9(6) . . ?
O25 C25 C24 108.9(6) . . ?
C26 C25 C24 115.4(6) . . ?
O25 C25 H25 108.1 . . ?
C26 C25 H25 108.1 . . ?
C24 C25 H25 108.1 . . ?
O26 C26 C25 112.0(6) . . ?
O26 C26 H26A 109.2 . . ?
C25 C26 H26A 109.2 . . ?
O26 C26 H26B 109.2 . . ?
C25 C26 H26B 109.2 . . ?
H26A C26 H26B 107.9 . . ?
O22 C27 H27A 109.5 . . ?
O22 C27 H27B 109.5 . . ?
H27A C27 H27B 109.5 . . ?
O22 C27 H27C 109.5 . . ?
H27A C27 H27C 109.5 . . ?
H27B C27 H27C 109.5 . . ?
O23 C28 H28A 109.5 . . ?
O23 C28 H28B 109.5 . . ?
H28A C28 H28B 109.5 . . ?
O23 C28 H28C 109.5 . . ?
H28A C28 H28C 109.5 . . ?
H28B C28 H28C 109.5 . . ?
O26 C29 H29A 109.5 . . ?
O26 C29 H29B 109.5 . . ?
H29A C29 H29B 109.5 . . ?
O26 C29 H29C 109.5 . . ?
H29A C29 H29C 109.5 . . ?
H29B C29 H29C 109.5 . . ?
O35 C31 O24 112.3(6) . . ?
O35 C31 C32 107.4(6) . . ?
O24 C31 C32 108.9(6) . . ?
O35 C31 H31 109.4 . . ?
O24 C31 H31 109.4 . . ?
C32 C31 H31 109.4 . . ?
O32 C32 C33 108.3(6) . . ?
O32 C32 C31 112.8(6) . . ?
C33 C32 C31 109.8(7) . . ?
O32 C32 H32 108.6 . . ?
C33 C32 H32 108.6 . . ?
C31 C32 H32 108.6 . . ?
O33 C33 C32 110.3(6) . . ?
O33 C33 C34 107.5(6) . . ?
C32 C33 C34 112.0(6) . . ?
O33 C33 H33 109.0 . . ?
C32 C33 H33 109.0 . . ?
C34 C33 H33 109.0 . . ?
O34 C34 C33 105.8(5) . . ?
O34 C34 C35 110.4(6) . . ?
C33 C34 C35 112.9(6) . . ?
O34 C34 H34 109.2 . . ?
C33 C34 H34 109.2 . . ?
C35 C34 H34 109.2 . . ?
O35 C35 C36 108.1(6) . . ?
O35 C35 C34 111.6(6) . . ?
C36 C35 C34 112.6(7) . . ?
O35 C35 H35 108.1 . . ?
C36 C35 H35 108.1 . . ?
C34 C35 H35 108.1 . . ?
O36 C36 C35 117.2(8) . . ?
O36 C36 H36A 108.0 . . ?
C35 C36 H36A 108.0 . . ?
O36 C36 H36B 108.0 . . ?
C35 C36 H36B 108.0 . . ?
H36A C36 H36B 107.2 . . ?
O32 C37 H37A 109.5 . . ?
O32 C37 H37B 109.5 . . ?
H37A C37 H37B 109.5 . . ?
O32 C37 H37C 109.5 . . ?
H37A C37 H37C 109.5 . . ?
H37B C37 H37C 109.5 . . ?
O33 C38 H38A 109.5 . . ?
O33 C38 H38B 109.5 . . ?
H38A C38 H38B 109.5 . . ?
O33 C38 H38C 109.5 . . ?
H38A C38 H38C 109.5 . . ?
H38B C38 H38C 109.5 . . ?
O36 C39 H39A 109.5 . . ?
O36 C39 H39B 109.5 . . ?
H39A C39 H39B 109.5 . . ?
O36 C39 H39C 109.5 . . ?
H39A C39 H39C 109.5 . . ?
H39B C39 H39C 109.5 . . ?
O34 C41 O45 111.6(5) . . ?
O34 C41 C42 109.0(5) . . ?
O45 C41 C42 109.0(6) . . ?
O34 C41 H41 109.1 . . ?
O45 C41 H41 109.1 . . ?
C42 C41 H41 109.1 . . ?
O42 C42 C43 106.9(5) . . ?
O42 C42 C41 112.6(9) . . ?
C43 C42 C41 110.6(5) . . ?
O42 C42 H42 108.9 . . ?
C43 C42 H42 108.9 . . ?
C41 C42 H42 108.9 . . ?
O43 C43 C44 109.8(6) . . ?
O43 C43 C42 108.9(6) . . ?
C44 C43 C42 108.4(5) . . ?
O43 C43 H43 109.9 . . ?
C44 C43 H43 109.9 . . ?
C42 C43 H43 109.9 . . ?
O44 C44 C43 107.6(5) . . ?
O44 C44 C45 110.1(5) . . ?
C43 C44 C45 111.1(6) . . ?
O44 C44 H44 109.3 . . ?
C43 C44 H44 109.3 . . ?
C45 C44 H44 109.3 . . ?
O45 C45 C46 106.6(5) . . ?
O45 C45 C44 109.3(5) . . ?
C46 C45 C44 112.2(6) . . ?
O45 C45 H45 109.6 . . ?
C46 C45 H45 109.6 . . ?
C44 C45 H45 109.6 . . ?
O46 C46 C45 109.3(6) . . ?
O46 C46 H46A 109.8 . . ?
C45 C46 H46A 109.8 . . ?
O46 C46 H46B 109.8 . . ?
C45 C46 H46B 109.8 . . ?
H46A C46 H46B 108.3 . . ?
O42 C47 H47A 109.5 . . ?
O42 C47 H47B 109.5 . . ?
H47A C47 H47B 109.5 . . ?
O42 C47 H47C 109.5 . . ?
H47A C47 H47C 109.5 . . ?
H47B C47 H47C 109.5 . . ?
O43 C48 H48A 109.5 . . ?
O43 C48 H48B 109.5 . . ?
H48A C48 H48B 109.5 . . ?
O43 C48 H48C 109.5 . . ?
H48A C48 H48C 109.5 . . ?
H48B C48 H48C 109.5 . . ?
O46 C49 H49A 109.5 . . ?
O46 C49 H49B 109.5 . . ?
H49A C49 H49B 109.5 . . ?
O46 C49 H49C 109.5 . . ?
H49A C49 H49C 109.5 . . ?
H49B C49 H49C 109.5 . . ?
O44 C51 O55 112.3(6) . . ?
O44 C51 C52 110.1(7) . . ?
O55 C51 C52 108.5(6) . . ?
O44 C51 H51 108.6 . . ?
O55 C51 H51 108.6 . . ?
C52 C51 H51 108.6 . . ?
O52 C52 C53 108.1(7) . . ?
O52 C52 C51 113.6(7) . . ?
C53 C52 C51 108.0(6) . . ?
O52 C52 H52 109.0 . . ?
C53 C52 H52 109.0 . . ?
C51 C52 H52 109.0 . . ?
O53 C53 C52 108.1(7) . . ?
O53 C53 C54 107.7(7) . . ?
C52 C53 C54 111.0(7) . . ?
O53 C53 H53 110.0 . . ?
C52 C53 H53 110.0 . . ?
C54 C53 H53 110.0 . . ?
O1 C54 C55 111.0(6) . . ?
O1 C54 C53 104.5(6) . . ?
C55 C54 C53 113.4(7) . . ?
O1 C54 H54 109.3 . . ?
C55 C54 H54 109.3 . . ?
C53 C54 H54 109.3 . . ?
O55 C55 C54 111.0(6) . . ?
O55 C55 C56 101.8(5) . . ?
C54 C55 C56 114.9(6) . . ?
O55 C55 H55 109.6 . . ?
C54 C55 H55 109.6 . . ?
C56 C55 H55 109.6 . . ?
C55 C56 P1 118.4(5) . . ?
C55 C56 H56A 107.7 . . ?
P1 C56 H56A 107.7 . . ?
C55 C56 H56B 107.7 . . ?
P1 C56 H56B 107.7 . . ?
H56A C56 H56B 107.1 . . ?
O52 C57 H57A 109.5 . . ?
O52 C57 H57B 109.5 . . ?
H57A C57 H57B 109.5 . . ?
O52 C57 H57C 109.5 . . ?
H57A C57 H57C 109.5 . . ?
H57B C57 H57C 109.5 . . ?
O53 C58 H58A 109.5 . . ?
O53 C58 H58B 109.5 . . ?
H58A C58 H58B 109.5 . . ?
O53 C58 H58C 109.5 . . ?
H58A C58 H58C 109.5 . . ?
H58B C58 H58C 109.5 . . ?
C61 C60 C65 119.4(9) . . ?
C61 C60 P1 123.2(8) . . ?
C65 C60 P1 117.4(7) . . ?
C60 C61 C62 120.9(13) . . ?
C60 C61 H61 119.5 . . ?
C62 C61 H61 119.5 . . ?
C63 C62 C61 120.4(13) . . ?
C63 C62 H62 119.8 . . ?
C61 C62 H62 119.8 . . ?
C62 C63 C64 119.9(10) . . ?
C62 C63 H63 120.0 . . ?
C64 C63 H63 120.0 . . ?
C63 C64 C65 119.7(12) . . ?
C63 C64 H64 120.2 . . ?
C65 C64 H64 120.2 . . ?
C60 C65 C64 119.5(11) . . ?
C60 C65 N1 118.5(8) . . ?
C64 C65 N1 121.9(10) . . ?
N1 C66 H66A 109.5 . . ?
N1 C66 H66B 109.5 . . ?
H66A C66 H66B 109.5 . . ?
N1 C66 H66C 109.5 . . ?
H66A C66 H66C 109.5 . . ?
H66B C66 H66C 109.5 . . ?
N1 C67 H67A 109.5 . . ?
N1 C67 H67B 109.5 . . ?
H67A C67 H67B 109.5 . . ?
N1 C67 H67C 109.5 . . ?
H67A C67 H67C 109.5 . . ?
H67B C67 H67C 109.5 . . ?
C73 C68 C69 119.8(10) . . ?
C73 C68 H68 120.1 . . ?
C69 C68 H68 120.1 . . ?
C68 C69 C70 120.1(10) . . ?
C68 C69 H69 119.9 . . ?
C70 C69 H69 119.9 . . ?
C71 C70 C69 119.4(9) . . ?
C71 C70 H70 120.3 . . ?
C69 C70 H70 120.3 . . ?
C70 C71 C72 120.0(11) . . ?
C70 C71 H71 120.0 . . ?
C72 C71 H71 120.0 . . ?
C73 C72 C71 118.3(11) . . ?
C73 C72 H72 120.9 . . ?
C71 C72 H72 120.9 . . ?
C68 C73 C72 121.8(11) . . ?
C68 C73 H73 119.1 . . ?
C72 C73 H73 119.1 . . ?
C65 N1 C66 111.4(11) . . ?
C65 N1 C67 111.2(10) . . ?
C66 N1 C67 114.3(12) . . ?
C1 O1 C54 115.3(6) . . ?
C7 O2 C2 113.0(9) . . ?
C8 O3 C3 115.0(6) . . ?
C11 O4 C4 119.4(5) . . ?
C1 O5 C5 112.4(6) . . ?
C17 O12 C12 113.4(7) . . ?
C18 O13 C13 114.2(6) . . ?
C21 O14 C14 118.3(6) . . ?
C11 O15 C15 113.3(5) . . ?
C16 O16 C19 112.7(6) . . ?
C27 O22 C22 119.9(10) . . ?
C28 O23 C23 114.1(7) . . ?
C31 O24 C24 119.1(6) . . ?
C21 O25 C25 113.1(6) . . ?
C26 O26 C29 110.0(7) . . ?
C37 O32 C32 115.3(7) . . ?
C33 O33 C38 113.5(7) . . ?
C41 O34 C34 118.8(5) . . ?
C31 O35 C35 113.4(5) . . ?
C39 O36 C36 114.2(11) . . ?
C42 O42 C47 112.7(6) . . ?
C43 O43 C48 111.9(6) . . ?
C51 O44 C44 117.2(5) . . ?
C41 O45 C45 113.0(5) . . ?
C49 O46 C46 113.0(9) . . ?
C52 O52 C57 113.7(9) . . ?
C58 O53 C53 113.3(7) . . ?
C51 O55 C55 116.2(5) . . ?
C6 P1 C60 104.5(4) . . ?
C6 P1 C56 109.1(4) . . ?
C60 P1 C56 102.7(4) . . ?
C6 P1 Au1 111.7(3) . . ?
C60 P1 Au1 116.7(3) . . ?
C56 P1 Au1 111.4(2) . . ?
P1 Au1 Cl1 178.13(7) . . ?

loop_
_geom_bond_atom_site_label_1
_geom_bond_atom_site_label_2
_geom_bond_distance
_geom_bond_site_symmetry_2
_geom_bond_publ_flag
C1 O5 1.395(9) . ?
C1 O1 1.400(9) . ?
C1 C2 1.535(11) . ?
C1 H1 1.0000 . ?
C2 O2 1.407(10) . ?
C2 C3 1.514(12) . ?
C2 H2 1.0000 . ?
C3 O3 1.418(9) . ?
C3 C4 1.519(10) . ?
C3 H3 1.0000 . ?
C4 O4 1.438(10) . ?
C4 C5 1.532(10) . ?
C4 H4 1.0000 . ?
C5 O5 1.440(9) . ?
C5 C6 1.514(10) . ?
C5 H5 1.0000 . ?
C6 P1 1.837(8) . ?
C6 H6A 0.9900 . ?
C6 H6B 0.9900 . ?
C7 O2 1.391(15) . ?
C7 H7A 0.9800 . ?
C7 H7B 0.9800 . ?
C7 H7C 0.9800 . ?
C8 O3 1.406(10) . ?
C8 H8A 0.9800 . ?
C8 H8B 0.9800 . ?
C8 H8C 0.9800 . ?
C11 O15 1.407(9) . ?
C11 O4 1.412(8) . ?
C11 C12 1.519(11) . ?
C11 H11 1.0000 . ?
C12 O12 1.401(10) . ?
C12 C13 1.522(12) . ?
C12 H12 1.0000 . ?
C13 O13 1.431(9) . ?
C13 C14 1.514(11) . ?
C13 H13 1.0000 . ?
C14 O14 1.456(9) . ?
C14 C15 1.520(11) . ?
C14 H14 1.0000 . ?
C15 O15 1.445(10) . ?
C15 C16 1.499(12) . ?
C15 H15 1.0000 . ?
C16 O16 1.397(10) . ?
C16 H16A 0.9900 . ?
C16 H16B 0.9900 . ?
C17 O12 1.390(11) . ?
C17 H17A 0.9800 . ?
C17 H17B 0.9800 . ?
C17 H17C 0.9800 . ?
C18 O13 1.425(11) . ?
C18 H18A 0.9800 . ?
C18 H18B 0.9800 . ?
C18 H18C 0.9800 . ?
C19 O16 1.412(10) . ?
C19 H19A 0.9800 . ?
C19 H19B 0.9800 . ?
C19 H19C 0.9800 . ?
C21 O14 1.384(11) . ?
C21 O25 1.406(10) . ?
C21 C22 1.532(12) . ?
C21 H21 1.0000 . ?
C22 O22 1.397(12) . ?
C22 C23 1.520(11) . ?
C22 H22 1.0000 . ?
C23 O23 1.424(9) . ?
C23 C24 1.504(11) . ?
C23 H23 1.0000 . ?
C24 O24 1.429(9) . ?
C24 C25 1.550(10) . ?
C24 H24 1.0000 . ?
C25 O25 1.453(9) . ?
C25 C26 1.495(11) . ?
C25 H25 1.0000 . ?
C26 O26 1.419(9) . ?
C26 H26A 0.9900 . ?
C26 H26B 0.9900 . ?
C27 O22 1.366(13) . ?
C27 H27A 0.9800 . ?
C27 H27B 0.9800 . ?
C27 H27C 0.9800 . ?
C28 O23 1.415(12) . ?
C28 H28A 0.9800 . ?
C28 H28B 0.9800 . ?
C28 H28C 0.9800 . ?
C29 O26 1.424(11) . ?
C29 H29A 0.9800 . ?
C29 H29B 0.9800 . ?
C29 H29C 0.9800 . ?
C31 O35 1.410(9) . ?
C31 O24 1.416(9) . ?
C31 C32 1.533(10) . ?
C31 H31 1.0000 . ?
C32 O32 1.416(9) . ?
C32 C33 1.501(11) . ?
C32 H32 1.0000 . ?
C33 O33 1.419(9) . ?
C33 C34 1.537(10) . ?
C33 H33 1.0000 . ?
C34 O34 1.434(9) . ?
C34 C35 1.538(10) . ?
C34 H34 1.0000 . ?
C35 O35 1.434(10) . ?
C35 C36 1.505(11) . ?
C35 H35 1.0000 . ?
C36 O36 1.397(12) . ?
C36 H36A 0.9900 . ?
C36 H36B 0.9900 . ?
C37 O32 1.337(14) . ?
C37 H37A 0.9800 . ?
C37 H37B 0.9800 . ?
C37 H37C 0.9800 . ?
C38 O33 1.435(13) . ?
C38 H38A 0.9800 . ?
C38 H38B 0.9800 . ?
C38 H38C 0.9800 . ?
C39 O36 1.383(19) . ?
C39 H39A 0.9800 . ?
C39 H39B 0.9800 . ?
C39 H39C 0.9800 . ?
C41 O34 1.411(8) . ?
C41 O45 1.422(8) . ?
C41 C42 1.524(12) . ?
C41 H41 1.0000 . ?
C42 O42 1.423(8) . ?
C42 C43 1.523(12) . ?
C42 H42 1.0000 . ?
C43 O43 1.417(9) . ?
C43 C44 1.522(11) . ?
C43 H43 1.0000 . ?
C44 O44 1.453(8) . ?
C44 C45 1.524(10) . ?
C44 H44 1.0000 . ?
C45 O45 1.428(8) . ?
C45 C46 1.515(10) . ?
C45 H45 1.0000 . ?
C46 O46 1.422(10) . ?
C46 H46A 0.9900 . ?
C46 H46B 0.9900 . ?
C47 O42 1.427(10) . ?
C47 H47A 0.9800 . ?
C47 H47B 0.9800 . ?
C47 H47C 0.9800 . ?
C48 O43 1.429(10) . ?
C48 H48A 0.9800 . ?
C48 H48B 0.9800 . ?
C48 H48C 0.9800 . ?
C49 O46 1.387(13) . ?
C49 H49A 0.9800 . ?
C49 H49B 0.9800 . ?
C49 H49C 0.9800 . ?
C51 O44 1.403(9) . ?
C51 O55 1.422(10) . ?
C51 C52 1.523(10) . ?
C51 H51 1.0000 . ?
C52 O52 1.391(11) . ?
C52 C53 1.520(12) . ?
C52 H52 1.0000 . ?
C53 O53 1.434(10) . ?
C53 C54 1.523(12) . ?
C53 H53 1.0000 . ?
C54 O1 1.454(9) . ?
C54 C55 1.518(10) . ?
C54 H54 1.0000 . ?
C55 O55 1.453(8) . ?
C55 C56 1.551(10) . ?
C55 H55 1.0000 . ?
C56 P1 1.846(8) . ?
C56 H56A 0.9900 . ?
C56 H56B 0.9900 . ?
C57 O52 1.432(12) . ?
C57 H57A 0.9800 . ?
C57 H57B 0.9800 . ?
C57 H57C 0.9800 . ?
C58 O53 1.402(12) . ?
C58 H58A 0.9800 . ?
C58 H58B 0.9800 . ?
C58 H58C 0.9800 . ?
C60 C61 1.373(15) . ?
C60 C65 1.384(14) . ?
C60 P1 1.842(8) . ?
C61 C62 1.382(15) . ?
C61 H61 0.9500 . ?
C62 C63 1.36(2) . ?
C62 H62 0.9500 . ?
C63 C64 1.39(2) . ?
C63 H63 0.9500 . ?
C64 C65 1.401(13) . ?
C64 H64 0.9500 . ?
C65 N1 1.423(16) . ?
C66 N1 1.455(13) . ?
C66 H66A 0.9800 . ?
C66 H66B 0.9800 . ?
C66 H66C 0.9800 . ?
C67 N1 1.469(15) . ?
C67 H67A 0.9800 . ?
C67 H67B 0.9800 . ?
C67 H67C 0.9800 . ?
C68 C73 1.338(15) . ?
C68 C69 1.358(16) . ?
C68 H68 0.9500 . ?
C69 C70 1.387(16) . ?
C69 H69 0.9500 . ?
C70 C71 1.338(17) . ?
C70 H70 0.9500 . ?
C71 C72 1.415(18) . ?
C71 H71 0.9500 . ?
C72 C73 1.350(16) . ?
C72 H72 0.9500 . ?
C73 H73 0.9500 . ?
P1 Au1 2.2317(18) . ?
Cl1 Au1 2.2763(19) . ?

loop_
_geom_torsion_atom_site_label_1
_geom_torsion_atom_site_label_2
_geom_torsion_atom_site_label_3
_geom_torsion_atom_site_label_4
_geom_torsion
_geom_torsion_site_symmetry_1
_geom_torsion_site_symmetry_2
_geom_torsion_site_symmetry_3
_geom_torsion_site_symmetry_4
_geom_torsion_publ_flag
O5 C1 C2 O2 177.3(6) . . . . ?
O1 C1 C2 O2 54.8(9) . . . . ?
O5 C1 C2 C3 53.4(8) . . . . ?
O1 C1 C2 C3 -69.1(8) . . . . ?
O2 C2 C3 O3 67.0(7) . . . . ?
C1 C2 C3 O3 -170.0(6) . . . . ?
O2 C2 C3 C4 -172.4(6) . . . . ?
C1 C2 C3 C4 -49.5(8) . . . . ?
O3 C3 C4 O4 -68.2(7) . . . . ?
C2 C3 C4 O4 173.1(5) . . . . ?
O3 C3 C4 C5 171.6(6) . . . . ?
C2 C3 C4 C5 52.9(8) . . . . ?
O4 C4 C5 O5 -176.6(5) . . . . ?
C3 C4 C5 O5 -60.1(7) . . . . ?
O4 C4 C5 C6 65.1(8) . . . . ?
C3 C4 C5 C6 -178.4(7) . . . . ?
O5 C5 C6 P1 78.1(6) . . . . ?
C4 C5 C6 P1 -162.2(6) . . . . ?
O15 C11 C12 O12 -174.4(6) . . . . ?
O4 C11 C12 O12 63.3(8) . . . . ?
O15 C11 C12 C13 63.3(7) . . . . ?
O4 C11 C12 C13 -58.9(8) . . . . ?
O12 C12 C13 O13 62.4(8) . . . . ?
C11 C12 C13 O13 -173.5(6) . . . . ?
O12 C12 C13 C14 -177.5(6) . . . . ?
C11 C12 C13 C14 -53.4(8) . . . . ?
O13 C13 C14 O14 -73.8(7) . . . . ?
C12 C13 C14 O14 164.1(6) . . . . ?
O13 C13 C14 C15 167.3(6) . . . . ?
C12 C13 C14 C15 45.3(8) . . . . ?
O14 C14 C15 O15 -165.0(6) . . . . ?
C13 C14 C15 O15 -44.6(8) . . . . ?
O14 C14 C15 C16 74.0(8) . . . . ?
C13 C14 C15 C16 -165.7(6) . . . . ?
O15 C15 C16 O16 -68.6(9) . . . . ?
C14 C15 C16 O16 55.1(9) . . . . ?
O14 C21 C22 O22 52.5(9) . . . . ?
O25 C21 C22 O22 175.9(7) . . . . ?
O14 C21 C22 C23 -71.3(9) . . . . ?
O25 C21 C22 C23 52.1(10) . . . . ?
O22 C22 C23 O23 65.7(10) . . . . ?
C21 C22 C23 O23 -171.8(7) . . . . ?
O22 C22 C23 C24 -171.4(7) . . . . ?
C21 C22 C23 C24 -48.9(10) . . . . ?
O23 C23 C24 O24 -68.3(8) . . . . ?
C22 C23 C24 O24 169.7(6) . . . . ?
O23 C23 C24 C25 173.3(6) . . . . ?
C22 C23 C24 C25 51.3(9) . . . . ?
O24 C24 C25 O25 -172.9(6) . . . . ?
C23 C24 C25 O25 -56.6(8) . . . . ?
O24 C24 C25 C26 65.6(8) . . . . ?
C23 C24 C25 C26 -178.1(6) . . . . ?
O25 C25 C26 O26 -70.9(7) . . . . ?
C24 C25 C26 O26 51.1(8) . . . . ?
O35 C31 C32 O32 -176.1(6) . . . . ?
O24 C31 C32 O32 62.0(8) . . . . ?
O35 C31 C32 C33 63.0(7) . . . . ?
O24 C31 C32 C33 -58.9(8) . . . . ?
O32 C32 C33 O33 65.0(8) . . . . ?
C31 C32 C33 O33 -171.4(6) . . . . ?
O32 C32 C33 C34 -175.3(6) . . . . ?
C31 C32 C33 C34 -51.7(8) . . . . ?
O33 C33 C34 O34 -75.3(7) . . . . ?
C32 C33 C34 O34 163.4(6) . . . . ?
O33 C33 C34 C35 163.9(6) . . . . ?
C32 C33 C34 C35 42.6(9) . . . . ?
O34 C34 C35 O35 -161.9(5) . . . . ?
C33 C34 C35 O35 -43.7(8) . . . . ?
O34 C34 C35 C36 76.3(8) . . . . ?
C33 C34 C35 C36 -165.5(7) . . . . ?
O35 C35 C36 O36 -72.5(9) . . . . ?
C34 C35 C36 O36 51.2(10) . . . . ?
O34 C41 C42 O42 56.0(7) . . . . ?
O45 C41 C42 O42 178.1(5) . . . . ?
O34 C41 C42 C43 -63.5(8) . . . . ?
O45 C41 C42 C43 58.5(7) . . . . ?
O42 C42 C43 O43 62.9(8) . . . . ?
C41 C42 C43 O43 -174.2(6) . . . . ?
O42 C42 C43 C44 -177.6(6) . . . . ?
C41 C42 C43 C44 -54.7(8) . . . . ?
O43 C43 C44 O44 -66.5(7) . . . . ?
C42 C43 C44 O44 174.5(6) . . . . ?
O43 C43 C44 C45 172.9(5) . . . . ?
C42 C43 C44 C45 53.9(8) . . . . ?
O44 C44 C45 O45 -175.8(5) . . . . ?
C43 C44 C45 O45 -56.7(7) . . . . ?
O44 C44 C45 C46 66.2(7) . . . . ?
C43 C44 C45 C46 -174.7(5) . . . . ?
O45 C45 C46 O46 -71.2(7) . . . . ?
C44 C45 C46 O46 48.4(8) . . . . ?
O44 C51 C52 O52 58.8(9) . . . . ?
O55 C51 C52 O52 -177.9(6) . . . . ?
O44 C51 C52 C53 -61.1(9) . . . . ?
O55 C51 C52 C53 62.2(9) . . . . ?
O52 C52 C53 O53 61.8(9) . . . . ?
C51 C52 C53 O53 -174.9(7) . . . . ?
O52 C52 C53 C54 179.7(7) . . . . ?
C51 C52 C53 C54 -57.0(9) . . . . ?
O53 C53 C54 O1 -71.7(8) . . . . ?
C52 C53 C54 O1 170.1(6) . . . . ?
O53 C53 C54 C55 167.3(7) . . . . ?
C52 C53 C54 C55 49.1(9) . . . . ?
O1 C54 C55 O55 -161.4(6) . . . . ?
C53 C54 C55 O55 -44.1(9) . . . . ?
O1 C54 C55 C56 83.9(8) . . . . ?
C53 C54 C55 C56 -158.9(7) . . . . ?
O55 C55 C56 P1 116.8(5) . . . . ?
C54 C55 C56 P1 -123.2(6) . . . . ?
C65 C60 C61 C62 -1.1(15) . . . . ?
P1 C60 C61 C62 -178.9(8) . . . . ?
C60 C61 C62 C63 2.0(18) . . . . ?
C61 C62 C63 C64 -3.7(19) . . . . ?
C62 C63 C64 C65 4.6(16) . . . . ?
C61 C60 C65 C64 1.9(13) . . . . ?
P1 C60 C65 C64 179.8(7) . . . . ?
C61 C60 C65 N1 -179.4(8) . . . . ?
P1 C60 C65 N1 -1.5(11) . . . . ?
C63 C64 C65 C60 -3.7(14) . . . . ?
C63 C64 C65 N1 177.8(9) . . . . ?
C73 C68 C69 C70 8(2) . . . . ?
C68 C69 C70 C71 -4(2) . . . . ?
C69 C70 C71 C72 -2(2) . . . . ?
C70 C71 C72 C73 4(2) . . . . ?
C69 C68 C73 C72 -6(2) . . . . ?
C71 C72 C73 C68 0(2) . . . . ?
C60 C65 N1 C66 116.6(9) . . . . ?
C64 C65 N1 C66 -64.8(11) . . . . ?
C60 C65 N1 C67 -114.7(9) . . . . ?
C64 C65 N1 C67 63.9(12) . . . . ?
O5 C1 O1 C54 73.9(8) . . . . ?
C2 C1 O1 C54 -165.3(6) . . . . ?
C55 C54 O1 C1 -97.4(7) . . . . ?
C53 C54 O1 C1 140.0(6) . . . . ?
C3 C2 O2 C7 -106.1(12) . . . . ?
C1 C2 O2 C7 130.1(11) . . . . ?
C2 C3 O3 C8 -128.7(7) . . . . ?
C4 C3 O3 C8 109.8(7) . . . . ?
O15 C11 O4 C4 104.5(7) . . . . ?
C12 C11 O4 C4 -135.2(7) . . . . ?
C3 C4 O4 C11 147.5(6) . . . . ?
C5 C4 O4 C11 -94.6(7) . . . . ?
O1 C1 O5 C5 56.6(8) . . . . ?
C2 C1 O5 C5 -64.3(7) . . . . ?
C6 C5 O5 C1 -164.7(6) . . . . ?
C4 C5 O5 C1 68.6(7) . . . . ?
C11 C12 O12 C17 95.8(9) . . . . ?
C13 C12 O12 C17 -142.5(8) . . . . ?
C14 C13 O13 C18 145.1(7) . . . . ?
C12 C13 O13 C18 -93.2(8) . . . . ?
O25 C21 O14 C14 97.0(7) . . . . ?
C22 C21 O14 C14 -140.5(7) . . . . ?
C13 C14 O14 C21 106.9(8) . . . . ?
C15 C14 O14 C21 -129.6(7) . . . . ?
O4 C11 O15 C15 55.2(8) . . . . ?
C12 C11 O15 C15 -65.2(7) . . . . ?
C16 C15 O15 C11 -179.6(6) . . . . ?
C14 C15 O15 C11 55.3(8) . . . . ?
C15 C16 O16 C19 -175.3(8) . . . . ?
C23 C22 O22 C27 -99.3(12) . . . . ?
C21 C22 O22 C27 137.3(11) . . . . ?
C24 C23 O23 C28 116.8(8) . . . . ?
C22 C23 O23 C28 -118.7(8) . . . . ?
O35 C31 O24 C24 105.0(7) . . . . ?
C32 C31 O24 C24 -136.2(7) . . . . ?
C23 C24 O24 C31 140.4(6) . . . . ?
C25 C24 O24 C31 -101.5(7) . . . . ?
O14 C21 O25 C25 59.6(8) . . . . ?
C22 C21 O25 C25 -61.3(9) . . . . ?
C26 C25 O25 C21 -170.3(6) . . . . ?
C24 C25 O25 C21 63.7(8) . . . . ?
C25 C26 O26 C29 -173.8(6) . . . . ?
C33 C32 O32 C37 -155.7(7) . . . . ?
C31 C32 O32 C37 82.6(9) . . . . ?
C32 C33 O33 C38 -106.3(8) . . . . ?
C34 C33 O33 C38 131.3(8) . . . . ?
O45 C41 O34 C34 103.7(7) . . . . ?
C42 C41 O34 C34 -135.8(6) . . . . ?
C33 C34 O34 C41 134.7(6) . . . . ?
C35 C34 O34 C41 -102.9(7) . . . . ?
O24 C31 O35 C35 52.5(8) . . . . ?
C32 C31 O35 C35 -67.2(8) . . . . ?
C36 C35 O35 C31 -177.6(6) . . . . ?
C34 C35 O35 C31 58.0(8) . . . . ?
C35 C36 O36 C39 87.9(16) . . . . ?
C43 C42 O42 C47 -170.6(7) . . . . ?
C41 C42 O42 C47 67.8(7) . . . . ?
C44 C43 O43 C48 113.4(7) . . . . ?
C42 C43 O43 C48 -128.1(7) . . . . ?
O55 C51 O44 C44 111.5(6) . . . . ?
C52 C51 O44 C44 -127.4(6) . . . . ?
C43 C44 O44 C51 136.4(6) . . . . ?
C45 C44 O44 C51 -102.4(7) . . . . ?
O34 C41 O45 C45 57.8(7) . . . . ?
C42 C41 O45 C45 -62.7(7) . . . . ?
C46 C45 O45 C41 -176.9(6) . . . . ?
C44 C45 O45 C41 61.7(7) . . . . ?
C45 C46 O46 C49 -175.8(8) . . . . ?
C53 C52 O52 C57 -173.1(8) . . . . ?
C51 C52 O52 C57 67.1(10) . . . . ?
C52 C53 O53 C58 -130.1(8) . . . . ?
C54 C53 O53 C58 109.9(8) . . . . ?
O44 C51 O55 C55 60.1(7) . . . . ?
C52 C51 O55 C55 -61.9(8) . . . . ?
C54 C55 O55 C51 52.2(8) . . . . ?
C56 C55 O55 C51 174.9(5) . . . . ?
C5 C6 P1 C60 -147.4(6) . . . . ?
C5 C6 P1 C56 -38.1(7) . . . . ?
C5 C6 P1 Au1 85.5(6) . . . . ?
C61 C60 P1 C6 106.7(8) . . . . ?
C65 C60 P1 C6 -71.1(7) . . . . ?
C61 C60 P1 C56 -7.2(9) . . . . ?
C65 C60 P1 C56 175.0(7) . . . . ?
C61 C60 P1 Au1 -129.3(7) . . . . ?
C65 C60 P1 Au1 52.8(7) . . . . ?
C55 C56 P1 C6 86.2(6) . . . . ?
C55 C56 P1 C60 -163.3(6) . . . . ?
C55 C56 P1 Au1 -37.6(6) . . . . ?

loop_
_platon_squeeze_void_nr
_platon_squeeze_void_average_x
_platon_squeeze_void_average_y
_platon_squeeze_void_average_z
_platon_squeeze_void_volume
_platon_squeeze_void_count_electrons
_platon_squeeze_void_content
1 0.000 -0.184 0.000 741 134 ' '
2 0.500 0.091 1.000 741 134 ' '
